data_9016001
loop_
_publ_author_name
'Biot, C.'
'Leclaire, A.'
'Borel, M.'
'Raveau, B.'

_publ_section_title
;
 Revised crystal structure of molybdenum hydroxymonophosphate,
 (MoO2).(H2O).(P(O3OH))
 _cod_database_code 1001833
;
_journal_name_full 'Zeitschrift fur Kristallographie'
_journal_page_first 792
_journal_page_last 794
_journal_volume 212
_journal_year 1997
_chemical_formula_sum 'Mo O7 P'
_space_group_IT_number 11
_symmetry_space_group_name_Hall '-P 2yb'
_symmetry_space_group_name_H-M 'P 1 21/m 1'
_cell_angle_alpha 90
_cell_angle_beta 110.13
_cell_angle_gamma 90
_cell_length_a 6.758
_cell_length_b 6.339
_cell_length_c 7.054
_cell_formula_units_Z 2
_cell_volume 283.727
_database_code_amcsd 0011073
_exptl_crystal_density_diffrn 2.796
_cod_duplicate_entry 1001833
_cod_original_formula_sum 'Mo P O7'
_cod_database_code 9016001
_amcsd_formula_title 'H3 Mo O7 P'

loop_
_space_group_symop_operation_xyz
x,y,z
x,1/2-y,z
-x,1/2+y,-z
-x,-y,-z

loop_
_atom_site_label
_atom_site_fract_x
_atom_site_fract_y
_atom_site_fract_z
Mo1 0.27780 0.25000 0.17480
P1 0.34240 0.75000 0.33480
O1 0.04600 0.25000 0.21400
O2 0.19700 0.25000 -0.08500
O3 0.32500 0.56160 0.19720
O4 0.46300 0.25000 0.48400
O5 0.61000 0.25000 0.16600
O6 0.15300 0.75000 0.41600

loop_
_cod_related_entry_id
_cod_related_entry_database
_cod_related_entry_code
1 AMCSD 0011073
